data_4515327
loop_
_publ_author_name
'Wong, Michael Y.'
'Krotkus, Simonas'
'Copley, Graeme'
'Li, Wenbo'
'Murawski, Caroline'
'Hall, David'
'Hedley, Gordon J.'
'Jaricot, Marie'
'Cordes, David B.'
'Slawin, Alexandra M. Z.'
'Olivier, Yoann'
'Beljonne, David'
'Muccioli, Luca'
'Moral, Monica'
'Sancho-Garcia, Juan-Carlos'
'Gather, Malte C.'
'Samuel, Ifor D. W.'
'Zysman-Colman, Eli'

_publ_section_title
;
 Deep-Blue Oxadiazole-Containing Thermally Activated Delayed Fluorescence
 Emitters for Organic Light-Emitting Diodes.
;
_journal_issue 39
_journal_name_full 'ACS applied materials &amp; interfaces'
_journal_page_first 33360
_journal_page_last 33372
_journal_paper_doi 10.1021/acsami.8b11136
_journal_volume 10
_journal_year 2018
_chemical_formula_moiety 'C36 H24 N6 O2, 0.5(C7 H8)'
_chemical_formula_sum 'C39.5 H28 N6 O2'
_chemical_formula_weight 618.69
_space_group_crystal_system triclinic
_space_group_IT_number 2
_space_group_name_Hall '-P 1'
_space_group_name_H-M_alt 'P -1'
_atom_sites_solution_hydrogens geom
_atom_sites_solution_primary direct
_atom_sites_solution_secondary difmap
_audit_creation_date 2018-03-29
_audit_creation_method 'by CrystalStructure 4.3'
_cell_angle_alpha 72.138(11)
_cell_angle_beta 85.734(13)
_cell_angle_gamma 63.542(9)
_cell_formula_units_Z 2
_cell_length_a 10.2355(11)
_cell_length_b 10.7317(6)
_cell_length_c 16.566(2)
_cell_measurement_reflns_used 3016
_cell_measurement_temperature 173
_cell_measurement_theta_max 25.40
_cell_measurement_theta_min 1.30
_cell_volume 1546.4(3)
_computing_cell_refinement 'CrystalClear-SM Expert 2.1 b32'
_computing_data_collection 'CrystalClear-SM Expert 2.1 b32 (Rigaku, 2014)'
_computing_data_reduction 'CrystalClear-SM Expert 2.1 b32'
_computing_molecular_graphics 'CrystalStructure 4.3'
_computing_publication_material 'CrystalStructure 4.3 (Rigaku, 2018)'
_computing_structure_refinement 'SHELXL Version 2018/3 (Sheldrick, 2008)'
_computing_structure_solution 'SIR2011 (Burla, et al., 2012)'
_diffrn_ambient_temperature 173
_diffrn_detector_area_resol_mean 11.628
_diffrn_measured_fraction_theta_full 0.983
_diffrn_measured_fraction_theta_max 0.981
_diffrn_measurement_device_type 'Rigaku XtaLAB P200'
_diffrn_measurement_method \w
_diffrn_radiation_type 'Mo K\a'
_diffrn_radiation_wavelength 0.71075
_diffrn_reflns_av_R_equivalents 0.1124
_diffrn_reflns_av_unetI/netI 0.1075
_diffrn_reflns_Laue_measured_fraction_full 0.983
_diffrn_reflns_Laue_measured_fraction_max 0.981
_diffrn_reflns_limit_h_max 12
_diffrn_reflns_limit_h_min -12
_diffrn_reflns_limit_k_max 12
_diffrn_reflns_limit_k_min -12
_diffrn_reflns_limit_l_max 19
_diffrn_reflns_limit_l_min -19
_diffrn_reflns_number 18069
_diffrn_reflns_point_group_measured_fraction_full 0.983
_diffrn_reflns_point_group_measured_fraction_max 0.981
_diffrn_reflns_theta_full 25.242
_diffrn_reflns_theta_max 25.419
_diffrn_reflns_theta_min 2.207
_diffrn_standards_number 0
_exptl_absorpt_coefficient_mu 0.085
_exptl_absorpt_correction_T_max 0.996
_exptl_absorpt_correction_T_min 0.569
_exptl_absorpt_correction_type multi-scan
_exptl_absorpt_process_details 'REQAB (Rigaku, 1998)'
_exptl_crystal_colour yellow
_exptl_crystal_density_diffrn 1.329
_exptl_crystal_density_method 'not measured'
_exptl_crystal_description prism
_exptl_crystal_F_000 646.00
_exptl_crystal_size_max 0.120
_exptl_crystal_size_mid 0.060
_exptl_crystal_size_min 0.050
_refine_diff_density_max 0.47
_refine_diff_density_min -0.47
_refine_ls_extinction_method none
_refine_ls_goodness_of_fit_ref 0.938
_refine_ls_hydrogen_treatment constr
_refine_ls_number_parameters 436
_refine_ls_number_reflns 5603
_refine_ls_number_restraints 18
_refine_ls_R_factor_all 0.1246
_refine_ls_R_factor_gt 0.0657
_refine_ls_shift/su_max 0.000
_refine_ls_structure_factor_coef Fsqd
_refine_ls_weighting_details 'w = 1/[\s^2^(Fo^2^)+(0.0858P)^2^] where P=(Fo^2^+2Fc^2^)/3'
_refine_ls_weighting_scheme calc
_refine_ls_wR_factor_gt 0.1495
_refine_ls_wR_factor_ref 0.1737
_reflns_Friedel_coverage 0.000
_reflns_number_gt 3130
_reflns_number_total 5603
_reflns_threshold_expression F^2^>2.0\s(F^2^)
_cod_data_source_file am8b11136_si_002.cif
_cod_data_source_block 2CzdOXDMe
_cod_database_code 4515327

loop_
_space_group_symop_id
_space_group_symop_operation_xyz
1 +X,+Y,+Z
2 -X,-Y,-Z

loop_
_atom_site_label
_atom_site_type_symbol
_atom_site_fract_x
_atom_site_fract_y
_atom_site_fract_z
_atom_site_U_iso_or_equiv
_atom_site_adp_type
_atom_site_occupancy
_atom_site_site_symmetry_order
_atom_site_calc_flag
_atom_site_refinement_flags_posn
_atom_site_refinement_flags_adp
_atom_site_refinement_flags_occupancy
_atom_site_disorder_assembly
_atom_site_disorder_group
O34 O 0.7464(2) 0.3382(2) 0.49478(11) 0.0414(5) Uani 1 1 d . . . . .
O40 O 0.2894(2) 0.3620(2) 0.58156(11) 0.0438(5) Uani 1 1 d . . . . .
N7 N 0.2744(3) 0.3838(2) 0.24013(13) 0.0367(6) Uani 1 1 d . . . . .
N20 N 0.5285(3) 0.4329(2) 0.20855(13) 0.0384(6) Uani 1 1 d . . . . .
N36 N 0.7221(3) 0.2915(3) 0.63203(15) 0.0450(7) Uani 1 1 d . . . . .
N37 N 0.6036(3) 0.2941(3) 0.59307(14) 0.0449(7) Uani 1 1 d . . . . .
N42 N 0.3191(3) 0.1498(3) 0.66774(15) 0.0558(8) Uani 1 1 d . . . . .
N43 N 0.3884(3) 0.1293(3) 0.59249(15) 0.0525(7) Uani 1 1 d . . . . .
C1 C 0.3670(3) 0.3623(3) 0.30757(16) 0.0343(7) Uani 1 1 d . . . . .
C2 C 0.4847(3) 0.3955(3) 0.29197(16) 0.0341(7) Uani 1 1 d . . . . .
C3 C 0.5652(3) 0.3839(3) 0.35989(16) 0.0364(7) Uani 1 1 d . . . . .
H3 H 0.644362 0.408895 0.349247 0.044 Uiso 1 1 calc R U . . .
C4 C 0.5322(3) 0.3360(3) 0.44388(16) 0.0341(7) Uani 1 1 d . . . . .
C5 C 0.4153(3) 0.3005(3) 0.45889(16) 0.0337(7) Uani 1 1 d . . . . .
C6 C 0.3349(3) 0.3124(3) 0.39108(17) 0.0370(7) Uani 1 1 d . . . . .
H6 H 0.256620 0.286071 0.401559 0.044 Uiso 1 1 calc R U . . .
C8 C 0.2412(3) 0.2779(3) 0.22708(17) 0.0387(7) Uani 1 1 d . . . . .
C9 C 0.3092(4) 0.1269(3) 0.26476(19) 0.0444(8) Uani 1 1 d . . . . .
H9 H 0.388656 0.081075 0.306595 0.053 Uiso 1 1 calc R U . . .
C10 C 0.2564(4) 0.0476(4) 0.2389(2) 0.0571(10) Uani 1 1 d . . . . .
H10 H 0.300898 -0.055676 0.263265 0.069 Uiso 1 1 calc R U . . .
C11 C 0.1397(5) 0.1132(4) 0.1780(2) 0.0632(10) Uani 1 1 d . . . . .
H11 H 0.106178 0.054275 0.161603 0.076 Uiso 1 1 calc R U . . .
C12 C 0.0718(4) 0.2635(4) 0.14096(19) 0.0524(9) Uani 1 1 d . . . . .
H12 H -0.008791 0.308554 0.099906 0.063 Uiso 1 1 calc R U . . .
C13 C 0.1240(3) 0.3468(3) 0.16517(17) 0.0387(7) Uani 1 1 d . . . . .
C14 C 0.0830(3) 0.5015(3) 0.14056(16) 0.0371(7) Uani 1 1 d . . . . .
C15 C -0.0260(3) 0.6239(3) 0.08394(17) 0.0441(8) Uani 1 1 d . . . . .
H15 H -0.088140 0.613087 0.049567 0.053 Uiso 1 1 calc R U . . .
C16 C -0.0423(4) 0.7611(3) 0.07855(19) 0.0467(8) Uani 1 1 d . . . . .
H16 H -0.116052 0.845186 0.040023 0.056 Uiso 1 1 calc R U . . .
C17 C 0.0475(3) 0.7775(3) 0.12866(17) 0.0430(8) Uani 1 1 d . . . . .
H17 H 0.032820 0.873154 0.124552 0.052 Uiso 1 1 calc R U . . .
C18 C 0.1583(3) 0.6584(3) 0.18464(17) 0.0389(7) Uani 1 1 d . . . . .
H18 H 0.219878 0.670027 0.218973 0.047 Uiso 1 1 calc R U . . .
C19 C 0.1750(3) 0.5213(3) 0.18807(16) 0.0334(7) Uani 1 1 d . . . . .
C21 C 0.5941(3) 0.3323(3) 0.16296(16) 0.0371(7) Uani 1 1 d . . . . .
C22 C 0.6189(3) 0.1876(3) 0.18493(18) 0.0430(8) Uani 1 1 d . . . . .
H22 H 0.587975 0.143059 0.236498 0.052 Uiso 1 1 calc R U . . .
C23 C 0.6898(4) 0.1114(3) 0.12929(19) 0.0494(9) Uani 1 1 d . . . . .
H23 H 0.708344 0.012013 0.142910 0.059 Uiso 1 1 calc R U . . .
C24 C 0.7355(4) 0.1752(3) 0.05353(19) 0.0497(9) Uani 1 1 d . . . . .
H24 H 0.783501 0.119530 0.016115 0.060 Uiso 1 1 calc R U . . .
C25 C 0.7114(3) 0.3188(3) 0.03240(18) 0.0448(8) Uani 1 1 d . . . . .
H25 H 0.742557 0.362411 -0.019358 0.054 Uiso 1 1 calc R U . . .
C26 C 0.6412(3) 0.3986(3) 0.08742(16) 0.0360(7) Uani 1 1 d . . . . .
C27 C 0.6053(3) 0.5448(3) 0.08797(16) 0.0370(7) Uani 1 1 d . . . . .
C28 C 0.6234(3) 0.6608(3) 0.03089(18) 0.0432(8) Uani 1 1 d . . . . .
H28 H 0.666725 0.652131 -0.021088 0.052 Uiso 1 1 calc R U . . .
C29 C 0.5773(4) 0.7879(3) 0.0512(2) 0.0492(8) Uani 1 1 d . . . . .
H29 H 0.589909 0.867432 0.012747 0.059 Uiso 1 1 calc R U . . .
C30 C 0.5129(4) 0.8033(3) 0.1263(2) 0.0499(9) Uani 1 1 d . . . . .
H30 H 0.482148 0.892971 0.138276 0.060 Uiso 1 1 calc R U . . .
C31 C 0.4925(3) 0.6905(3) 0.18433(18) 0.0424(8) Uani 1 1 d . . . . .
H31 H 0.448360 0.700548 0.235935 0.051 Uiso 1 1 calc R U . . .
C32 C 0.5396(3) 0.5619(3) 0.16363(16) 0.0348(7) Uani 1 1 d . . . . .
C33 C 0.6222(3) 0.3219(3) 0.51321(17) 0.0350(7) Uani 1 1 d . . . . .
C35 C 0.8020(4) 0.3174(3) 0.57277(19) 0.0412(8) Uani 1 1 d . . . . .
C38 C 0.9385(4) 0.3286(4) 0.5782(2) 0.0539(9) Uani 1 1 d . . . . .
H38A H 0.971591 0.299097 0.638099 0.065 Uiso 1 1 calc R U . . .
H38B H 0.921610 0.429859 0.550422 0.065 Uiso 1 1 calc R U . . .
H38C H 1.013546 0.264337 0.549814 0.065 Uiso 1 1 calc R U . . .
C39 C 0.3687(3) 0.2559(3) 0.54527(17) 0.0379(7) Uani 1 1 d . . . . .
C41 C 0.2647(3) 0.2862(4) 0.65833(17) 0.0432(8) Uani 1 1 d . . . . .
C44 C 0.1789(4) 0.3679(4) 0.7167(2) 0.0594(10) Uani 1 1 d . . . . .
H44A H 0.236754 0.404430 0.738501 0.071 Uiso 1 1 calc R U . . .
H44B H 0.154245 0.302991 0.764311 0.071 Uiso 1 1 calc R U . . .
H44C H 0.088654 0.450532 0.686069 0.071 Uiso 1 1 calc R U . . .
C45 C 0.9551(13) 0.0369(8) 0.4260(6) 0.170(4) Uani 1 1 d D . . . .
H45 H 0.920811 0.066235 0.368359 0.204 Uiso 0.5 1 calc R U P A 2
C46 C 0.8659(12) -0.0095(10) 0.4859(9) 0.219(5) Uani 1 1 d D . . . .
H46 H 0.779212 -0.014119 0.473657 0.262 Uiso 1 1 calc R U . . .
C47 C 0.9303(13) -0.0461(8) 0.5644(8) 0.189(5) Uani 1 1 d D . . . .
H47 H 0.886216 -0.079715 0.613414 0.227 Uiso 1 1 calc R U . . .
C48 C 0.8749(14) 0.0692(12) 0.3529(9) 0.162(5) Uani 0.5 1 d D . P B 1
H48A H 0.927103 -0.006347 0.325110 0.194 Uiso 0.5 1 calc R U P B 1
H48B H 0.861563 0.164415 0.314260 0.194 Uiso 0.5 1 calc R U P B 1
H48C H 0.779104 0.072339 0.367303 0.194 Uiso 0.5 1 calc R U P B 1

loop_
_atom_site_aniso_label
_atom_site_aniso_U_11
_atom_site_aniso_U_22
_atom_site_aniso_U_33
_atom_site_aniso_U_23
_atom_site_aniso_U_13
_atom_site_aniso_U_12
O34 0.0466(13) 0.0395(12) 0.0338(11) -0.0040(9) -0.0035(10) -0.0191(11)
O40 0.0531(14) 0.0393(12) 0.0298(11) -0.0039(9) 0.0052(10) -0.0174(11)
N7 0.0449(15) 0.0306(13) 0.0282(12) -0.0014(11) -0.0036(11) -0.0153(12)
N20 0.0529(16) 0.0316(13) 0.0252(12) -0.0027(11) 0.0057(11) -0.0186(12)
N36 0.0506(17) 0.0471(16) 0.0367(14) -0.0107(12) -0.0019(14) -0.0218(14)
N37 0.0551(18) 0.0456(15) 0.0316(14) -0.0077(12) 0.0007(13) -0.0227(14)
N42 0.072(2) 0.0523(18) 0.0328(15) 0.0024(13) 0.0072(14) -0.0298(16)
N43 0.073(2) 0.0402(16) 0.0351(14) -0.0003(12) 0.0067(14) -0.0250(15)
C1 0.0418(18) 0.0266(15) 0.0273(15) -0.0017(12) -0.0026(13) -0.0125(14)
C2 0.0407(18) 0.0272(15) 0.0258(15) -0.0014(12) 0.0010(13) -0.0120(14)
C3 0.0395(18) 0.0337(16) 0.0323(16) -0.0044(13) 0.0027(14) -0.0169(14)
C4 0.0410(18) 0.0253(15) 0.0279(15) -0.0011(12) -0.0025(13) -0.0118(14)
C5 0.0360(18) 0.0272(15) 0.0297(15) -0.0010(12) -0.0007(13) -0.0116(14)
C6 0.0388(18) 0.0320(16) 0.0333(16) -0.0023(13) 0.0013(14) -0.0148(14)
C8 0.049(2) 0.0324(16) 0.0327(15) -0.0070(13) 0.0045(14) -0.0183(15)
C9 0.054(2) 0.0340(17) 0.0390(17) -0.0054(14) 0.0037(15) -0.0184(16)
C10 0.088(3) 0.0376(18) 0.046(2) -0.0108(16) 0.011(2) -0.031(2)
C11 0.101(3) 0.056(2) 0.051(2) -0.0199(19) 0.006(2) -0.049(2)
C12 0.074(2) 0.055(2) 0.0364(17) -0.0106(16) 0.0009(17) -0.037(2)
C13 0.049(2) 0.0390(17) 0.0286(15) -0.0081(13) 0.0043(14) -0.0217(16)
C14 0.0423(19) 0.0384(17) 0.0274(15) -0.0078(13) 0.0048(14) -0.0170(15)
C15 0.045(2) 0.051(2) 0.0318(16) -0.0087(15) -0.0015(14) -0.0189(17)
C16 0.045(2) 0.0397(19) 0.0380(17) -0.0028(14) -0.0024(15) -0.0094(16)
C17 0.049(2) 0.0340(17) 0.0361(16) -0.0061(14) 0.0048(16) -0.0130(16)
C18 0.0445(19) 0.0385(17) 0.0311(15) -0.0075(14) 0.0037(14) -0.0184(15)
C19 0.0368(18) 0.0331(16) 0.0259(14) -0.0042(12) 0.0023(13) -0.0149(14)
C21 0.0424(19) 0.0346(17) 0.0268(15) -0.0042(13) -0.0020(14) -0.0135(15)
C22 0.053(2) 0.0351(17) 0.0330(16) -0.0036(14) 0.0059(15) -0.0175(16)
C23 0.061(2) 0.0314(17) 0.0463(19) -0.0073(15) 0.0086(17) -0.0160(17)
C24 0.057(2) 0.0433(19) 0.0429(18) -0.0183(15) 0.0138(16) -0.0157(17)
C25 0.049(2) 0.0433(18) 0.0322(16) -0.0042(14) 0.0045(15) -0.0172(16)
C26 0.0394(18) 0.0347(16) 0.0272(15) -0.0031(13) 0.0014(13) -0.0147(14)
C27 0.0392(18) 0.0364(17) 0.0279(15) -0.0016(13) -0.0007(13) -0.0154(14)
C28 0.047(2) 0.0392(18) 0.0314(16) 0.0015(14) 0.0022(14) -0.0165(16)
C29 0.053(2) 0.0367(19) 0.0500(19) 0.0019(15) 0.0045(17) -0.0232(17)
C30 0.058(2) 0.0355(17) 0.053(2) -0.0106(15) 0.0087(17) -0.0207(17)
C31 0.051(2) 0.0375(18) 0.0350(16) -0.0083(14) 0.0061(15) -0.0191(16)
C32 0.0366(17) 0.0342(16) 0.0286(15) -0.0013(13) -0.0001(13) -0.0165(14)
C33 0.0365(18) 0.0289(15) 0.0328(16) -0.0024(12) 0.0015(14) -0.0131(14)
C35 0.047(2) 0.0312(16) 0.0389(18) -0.0072(14) -0.0060(16) -0.0132(15)
C38 0.050(2) 0.053(2) 0.055(2) -0.0116(17) -0.0076(17) -0.0212(18)
C39 0.0436(19) 0.0361(17) 0.0276(15) -0.0028(14) -0.0021(14) -0.0161(15)
C41 0.049(2) 0.055(2) 0.0246(15) -0.0033(15) 0.0053(14) -0.0287(18)
C44 0.060(2) 0.077(3) 0.0420(19) -0.0180(18) 0.0088(18) -0.033(2)
C45 0.208(10) 0.083(5) 0.239(8) -0.095(6) 0.119(7) -0.069(6)
C46 0.250(11) 0.126(7) 0.361(12) -0.171(9) 0.172(11) -0.113(7)
C47 0.232(11) 0.099(5) 0.309(10) -0.134(7) 0.202(10) -0.118(7)
C48 0.099(9) 0.037(5) 0.294(13) -0.034(9) -0.005(10) 0.008(6)

loop_
_atom_type_symbol
_atom_type_description
_atom_type_scat_dispersion_real
_atom_type_scat_dispersion_imag
_atom_type_scat_source
C C 0.0033 0.0016
;
International Tables for Crystallography
(Vol. C, Tables 4.2.6.8 and 6.1.1.4)
;
H H 0.0000 0.0000
;
International Tables for Crystallography
(Vol. C, Table 6.1.1.4)
;
N N 0.0061 0.0033
;
International Tables for Crystallography
(Vol. C, Tables 4.2.6.8 and 6.1.1.4)
;
O O 0.0106 0.0060
;
International Tables for Crystallography
(Vol. C, Tables 4.2.6.8 and 6.1.1.4)
;

loop_
_geom_angle_atom_site_label_1
_geom_angle_atom_site_label_2
_geom_angle_atom_site_label_3
_geom_angle
_geom_angle_site_symmetry_1
C33 O34 C35 102.7(2) .
C39 O40 C41 103.0(2) .
C8 N7 C19 108.1(2) .
C8 N7 C1 126.0(2) .
C19 N7 C1 124.3(2) .
C21 N20 C32 108.2(2) .
C21 N20 C2 123.2(2) .
C32 N20 C2 127.7(2) .
C35 N36 N37 106.4(2) .
C33 N37 N36 106.5(2) .
C41 N42 N43 106.5(2) .
C39 N43 N42 105.9(2) .
C2 C1 C6 119.8(3) .
C2 C1 N7 121.3(2) .
C6 C1 N7 118.9(3) .
C3 C2 C1 119.3(2) .
C3 C2 N20 119.6(3) .
C1 C2 N20 121.1(2) .
C2 C3 C4 121.2(3) .
C2 C3 H3 119.4 .
C4 C3 H3 119.4 .
C5 C4 C3 119.0(3) .
C5 C4 C33 121.7(2) .
C3 C4 C33 119.3(3) .
C6 C5 C4 119.7(2) .
C6 C5 C39 117.8(3) .
C4 C5 C39 122.5(2) .
C5 C6 C1 121.0(3) .
C5 C6 H6 119.5 .
C1 C6 H6 119.5 .
C9 C8 N7 129.0(3) .
C9 C8 C13 122.0(3) .
N7 C8 C13 109.0(2) .
C10 C9 C8 117.0(3) .
C10 C9 H9 121.5 .
C8 C9 H9 121.5 .
C9 C10 C11 122.2(3) .
C9 C10 H10 118.9 .
C11 C10 H10 118.9 .
C12 C11 C10 120.6(3) .
C12 C11 H11 119.7 .
C10 C11 H11 119.7 .
C11 C12 C13 118.5(3) .
C11 C12 H12 120.7 .
C13 C12 H12 120.7 .
C12 C13 C8 119.6(3) .
C12 C13 C14 133.8(3) .
C8 C13 C14 106.6(3) .
C19 C14 C15 118.9(3) .
C19 C14 C13 107.8(2) .
C15 C14 C13 133.4(3) .
C16 C15 C14 119.1(3) .
C16 C15 H15 120.5 .
C14 C15 H15 120.5 .
C15 C16 C17 120.7(3) .
C15 C16 H16 119.7 .
C17 C16 H16 119.7 .
C16 C17 C18 121.9(3) .
C16 C17 H17 119.0 .
C18 C17 H17 119.0 .
C17 C18 C19 116.6(3) .
C17 C18 H18 121.7 .
C19 C18 H18 121.7 .
C18 C19 C14 122.8(3) .
C18 C19 N7 128.6(3) .
C14 C19 N7 108.5(2) .
C22 C21 N20 129.2(2) .
C22 C21 C26 121.8(3) .
N20 C21 C26 109.0(2) .
C23 C22 C21 117.4(3) .
C23 C22 H22 121.3 .
C21 C22 H22 121.3 .
C22 C23 C24 122.0(3) .
C22 C23 H23 119.0 .
C24 C23 H23 119.0 .
C25 C24 C23 120.4(3) .
C25 C24 H24 119.8 .
C23 C24 H24 119.8 .
C24 C25 C26 119.3(3) .
C24 C25 H25 120.4 .
C26 C25 H25 120.4 .
C25 C26 C21 119.3(3) .
C25 C26 C27 134.0(3) .
C21 C26 C27 106.7(2) .
C28 C27 C32 119.1(3) .
C28 C27 C26 133.2(3) .
C32 C27 C26 107.7(2) .
C29 C28 C27 118.6(3) .
C29 C28 H28 120.7 .
C27 C28 H28 120.7 .
C28 C29 C30 121.6(3) .
C28 C29 H29 119.2 .
C30 C29 H29 119.2 .
C31 C30 C29 121.3(3) .
C31 C30 H30 119.4 .
C29 C30 H30 119.4 .
C30 C31 C32 116.9(3) .
C30 C31 H31 121.5 .
C32 C31 H31 121.5 .
C31 C32 C27 122.4(3) .
C31 C32 N20 129.2(3) .
C27 C32 N20 108.4(2) .
N37 C33 O34 112.0(3) .
N37 C33 C4 129.5(3) .
O34 C33 C4 118.5(2) .
N36 C35 O34 112.3(3) .
N36 C35 C38 129.1(3) .
O34 C35 C38 118.6(3) .
C35 C38 H38A 109.5 .
C35 C38 H38B 109.5 .
H38A C38 H38B 109.5 .
C35 C38 H38C 109.5 .
H38A C38 H38C 109.5 .
H38B C38 H38C 109.5 .
N43 C39 O40 112.5(2) .
N43 C39 C5 129.6(3) .
O40 C39 C5 117.8(2) .
N42 C41 O40 112.1(3) .
N42 C41 C44 129.4(3) .
O40 C41 C44 118.5(3) .
C41 C44 H44A 109.5 .
C41 C44 H44B 109.5 .
H44A C44 H44B 109.5 .
C41 C44 H44C 109.5 .
H44A C44 H44C 109.5 .
H44B C44 H44C 109.5 .
C47 C45 C48 130.3(13) 2_756
C47 C45 C46 131.8(10) 2_756
C48 C45 C46 97.9(14) .
C47 C45 H45 114.1 2_756
C46 C45 H45 114.1 .
C47 C46 C45 106.1(10) .
C47 C46 H46 127.0 .
C45 C46 H46 127.0 .
C45 C47 C46 122.1(10) 2_756
C45 C47 H47 118.9 2_756
C46 C47 H47 118.9 .
C45 C48 H48A 109.5 .
C45 C48 H48B 109.5 .
H48A C48 H48B 109.5 .
C45 C48 H48C 109.5 .
H48A C48 H48C 109.5 .
H48B C48 H48C 109.5 .

loop_
_geom_bond_atom_site_label_1
_geom_bond_atom_site_label_2
_geom_bond_distance
_geom_bond_site_symmetry_2
O34 C33 1.359(3) .
O34 C35 1.365(3) .
O40 C39 1.357(3) .
O40 C41 1.358(3) .
N7 C8 1.400(4) .
N7 C19 1.403(3) .
N7 C1 1.416(3) .
N20 C21 1.402(3) .
N20 C32 1.407(3) .
N20 C2 1.414(3) .
N36 C35 1.275(4) .
N36 N37 1.402(3) .
N37 C33 1.283(3) .
N42 C41 1.275(4) .
N42 N43 1.416(3) .
N43 C39 1.275(3) .
C1 C2 1.387(4) .
C1 C6 1.394(4) .
C2 C3 1.386(4) .
C3 C4 1.400(4) .
C3 H3 0.9500 .
C4 C5 1.393(4) .
C4 C33 1.455(4) .
C5 C6 1.383(4) .
C5 C39 1.478(4) .
C6 H6 0.9500 .
C8 C9 1.392(4) .
C8 C13 1.402(4) .
C9 C10 1.367(4) .
C9 H9 0.9500 .
C10 C11 1.391(5) .
C10 H10 0.9500 .
C11 C12 1.385(4) .
C11 H11 0.9500 .
C12 C13 1.387(4) .
C12 H12 0.9500 .
C13 C14 1.444(4) .
C14 C19 1.394(4) .
C14 C15 1.394(4) .
C15 C16 1.381(4) .
C15 H15 0.9500 .
C16 C17 1.383(4) .
C16 H16 0.9500 .
C17 C18 1.385(4) .
C17 H17 0.9500 .
C18 C19 1.387(4) .
C18 H18 0.9500 .
C21 C22 1.387(4) .
C21 C26 1.405(4) .
C22 C23 1.371(4) .
C22 H22 0.9500 .
C23 C24 1.390(4) .
C23 H23 0.9500 .
C24 C25 1.379(4) .
C24 H24 0.9500 .
C25 C26 1.384(4) .
C25 H25 0.9500 .
C26 C27 1.446(4) .
C27 C28 1.391(4) .
C27 C32 1.401(4) .
C28 C29 1.372(4) .
C28 H28 0.9500 .
C29 C30 1.385(4) .
C29 H29 0.9500 .
C30 C31 1.383(4) .
C30 H30 0.9500 .
C31 C32 1.388(4) .
C31 H31 0.9500 .
C35 C38 1.466(4) .
C38 H38A 0.9800 .
C38 H38B 0.9800 .
C38 H38C 0.9800 .
C41 C44 1.478(4) .
C44 H44A 0.9800 .
C44 H44B 0.9800 .
C44 H44C 0.9800 .
C45 C47 1.246(11) 2_756
C45 C48 1.378(9) .
C45 C46 1.426(8) .
C45 H45 0.9500 .
C46 C47 1.365(9) .
C46 H46 0.9500 .
C47 H47 0.9500 .
C48 H48A 0.9800 .
C48 H48B 0.9800 .
C48 H48C 0.9800 .

loop_
_geom_torsion_atom_site_label_1
_geom_torsion_atom_site_label_2
_geom_torsion_atom_site_label_3
_geom_torsion_atom_site_label_4
_geom_torsion
_geom_torsion_site_symmetry_1
_geom_torsion_site_symmetry_4
C35 N36 N37 C33 -0.2(3) . .
C41 N42 N43 C39 0.0(4) . .
C8 N7 C1 C2 125.3(3) . .
C19 N7 C1 C2 -70.7(4) . .
C8 N7 C1 C6 -57.3(4) . .
C19 N7 C1 C6 106.7(3) . .
C6 C1 C2 C3 -2.5(4) . .
N7 C1 C2 C3 174.8(2) . .
C6 C1 C2 N20 173.9(2) . .
N7 C1 C2 N20 -8.8(4) . .
C21 N20 C2 C3 106.6(3) . .
C32 N20 C2 C3 -61.2(4) . .
C21 N20 C2 C1 -69.8(4) . .
C32 N20 C2 C1 122.4(3) . .
C1 C2 C3 C4 1.5(4) . .
N20 C2 C3 C4 -174.9(2) . .
C2 C3 C4 C5 -0.4(4) . .
C2 C3 C4 C33 178.4(2) . .
C3 C4 C5 C6 0.3(4) . .
C33 C4 C5 C6 -178.5(2) . .
C3 C4 C5 C39 -177.0(2) . .
C33 C4 C5 C39 4.2(4) . .
C4 C5 C6 C1 -1.4(4) . .
C39 C5 C6 C1 176.1(2) . .
C2 C1 C6 C5 2.5(4) . .
N7 C1 C6 C5 -174.9(2) . .
C19 N7 C8 C9 -179.7(3) . .
C1 N7 C8 C9 -13.6(5) . .
C19 N7 C8 C13 1.7(3) . .
C1 N7 C8 C13 167.9(3) . .
N7 C8 C9 C10 -178.5(3) . .
C13 C8 C9 C10 -0.1(4) . .
C8 C9 C10 C11 -0.3(5) . .
C9 C10 C11 C12 -0.1(5) . .
C10 C11 C12 C13 0.8(5) . .
C11 C12 C13 C8 -1.2(5) . .
C11 C12 C13 C14 179.4(3) . .
C9 C8 C13 C12 0.9(4) . .
N7 C8 C13 C12 179.6(3) . .
C9 C8 C13 C14 -179.6(3) . .
N7 C8 C13 C14 -0.9(3) . .
C12 C13 C14 C19 179.1(3) . .
C8 C13 C14 C19 -0.3(3) . .
C12 C13 C14 C15 1.0(6) . .
C8 C13 C14 C15 -178.4(3) . .
C19 C14 C15 C16 -2.0(4) . .
C13 C14 C15 C16 176.0(3) . .
C14 C15 C16 C17 -0.2(4) . .
C15 C16 C17 C18 1.2(5) . .
C16 C17 C18 C19 0.0(4) . .
C17 C18 C19 C14 -2.3(4) . .
C17 C18 C19 N7 -178.1(3) . .
C15 C14 C19 C18 3.3(4) . .
C13 C14 C19 C18 -175.2(3) . .
C15 C14 C19 N7 179.8(2) . .
C13 C14 C19 N7 1.4(3) . .
C8 N7 C19 C18 174.3(3) . .
C1 N7 C19 C18 7.9(4) . .
C8 N7 C19 C14 -1.9(3) . .
C1 N7 C19 C14 -168.3(2) . .
C32 N20 C21 C22 174.9(3) . .
C2 N20 C21 C22 5.0(5) . .
C32 N20 C21 C26 -2.6(3) . .
C2 N20 C21 C26 -172.4(3) . .
N20 C21 C22 C23 -178.1(3) . .
C26 C21 C22 C23 -0.9(4) . .
C21 C22 C23 C24 -0.1(5) . .
C22 C23 C24 C25 0.6(5) . .
C23 C24 C25 C26 0.0(5) . .
C24 C25 C26 C21 -1.0(4) . .
C24 C25 C26 C27 176.4(3) . .
C22 C21 C26 C25 1.5(4) . .
N20 C21 C26 C25 179.2(3) . .
C22 C21 C26 C27 -176.5(3) . .
N20 C21 C26 C27 1.2(3) . .
C25 C26 C27 C28 3.2(6) . .
C21 C26 C27 C28 -179.2(3) . .
C25 C26 C27 C32 -176.9(3) . .
C21 C26 C27 C32 0.7(3) . .
C32 C27 C28 C29 0.6(4) . .
C26 C27 C28 C29 -179.5(3) . .
C27 C28 C29 C30 -0.5(5) . .
C28 C29 C30 C31 0.1(5) . .
C29 C30 C31 C32 0.0(5) . .
C30 C31 C32 C27 0.1(4) . .
C30 C31 C32 N20 -177.6(3) . .
C28 C27 C32 C31 -0.5(4) . .
C26 C27 C32 C31 179.6(3) . .
C28 C27 C32 N20 177.7(3) . .
C26 C27 C32 N20 -2.2(3) . .
C21 N20 C32 C31 -179.0(3) . .
C2 N20 C32 C31 -9.7(5) . .
C21 N20 C32 C27 3.0(3) . .
C2 N20 C32 C27 172.3(3) . .
N36 N37 C33 O34 0.1(3) . .
N36 N37 C33 C4 179.6(3) . .
C35 O34 C33 N37 0.0(3) . .
C35 O34 C33 C4 -179.6(2) . .
C5 C4 C33 N37 -8.7(5) . .
C3 C4 C33 N37 172.5(3) . .
C5 C4 C33 O34 170.8(2) . .
C3 C4 C33 O34 -8.0(4) . .
N37 N36 C35 O34 0.2(3) . .
N37 N36 C35 C38 179.3(3) . .
C33 O34 C35 N36 -0.1(3) . .
C33 O34 C35 C38 -179.3(3) . .
N42 N43 C39 O40 -0.9(3) . .
N42 N43 C39 C5 -179.0(3) . .
C41 O40 C39 N43 1.4(3) . .
C41 O40 C39 C5 179.7(3) . .
C6 C5 C39 N43 78.0(4) . .
C4 C5 C39 N43 -104.6(4) . .
C6 C5 C39 O40 -100.1(3) . .
C4 C5 C39 O40 77.4(3) . .
N43 N42 C41 O40 0.9(4) . .
N43 N42 C41 C44 179.0(3) . .
C39 O40 C41 N42 -1.4(3) . .
C39 O40 C41 C44 -179.7(3) . .
C47 C45 C46 C47 0.4(15) 2_756 .
C48 C45 C46 C47 -179.7(8) . .
C45 C46 C47 C45 -0.3(13) . 2_756
